data_1514504
loop_
_publ_author_name
'Cho, Jaeheung'
'Kang, Hye Yeon'
'Liu, Lei V.'
'Sarangi, Ritimukta'
'Solomon, Edward I.'
'Nam, Wonwoo'

_publ_section_title
;
 Mononuclear nickel(II)-superoxo and nickel(III)-peroxo complexes bearing
 a common macrocyclic TMC ligand.
;
_journal_issue 4
_journal_name_full 'Chemical science (Royal Society of Chemistry : 2010)'
_journal_page_first 1502
_journal_page_last 1508
_journal_paper_doi 10.1039/C3SC22173C
_journal_volume 4
_journal_year 2013
_chemical_formula_sum 'C15 H33 Cl N5 Ni O6'
_chemical_formula_weight 473.62
_chemical_name_systematic
;
?
;
_space_group_IT_number 7
_symmetry_cell_setting monoclinic
_symmetry_space_group_name_Hall 'P -2yc'
_symmetry_space_group_name_H-M 'P 1 c 1'
_atom_sites_solution_hydrogens geom
_atom_sites_solution_primary direct
_atom_sites_solution_secondary difmap
_audit_creation_method SHELXL-97
_cell_angle_alpha 90.00
_cell_angle_beta 100.673(2)
_cell_angle_gamma 90.00
_cell_formula_units_Z 2
_cell_length_a 7.7299(2)
_cell_length_b 7.7263(2)
_cell_length_c 17.8514(5)
_cell_measurement_reflns_used 2365
_cell_measurement_temperature 170(2)
_cell_measurement_theta_max 23.04
_cell_measurement_theta_min 2.68
_cell_volume 1047.70(5)
_computing_cell_refinement 'Bruker SAINT'
_computing_data_collection 'Bruker APEX2'
_computing_data_reduction 'Bruker SAINT'
_computing_molecular_graphics 'Bruker SHELXTL'
_computing_publication_material 'Bruker SHELXTL'
_computing_structure_refinement 'SHELXL-97 (Sheldrick, 2008)'
_computing_structure_solution 'SHELXS-97 (Sheldrick, 2008)'
_diffrn_ambient_temperature 170(2)
_diffrn_measured_fraction_theta_full 0.999
_diffrn_measured_fraction_theta_max 0.999
_diffrn_measurement_device_type 'Bruker APEX-II CCD'
_diffrn_measurement_method '\f and \w scans'
_diffrn_radiation_monochromator graphite
_diffrn_radiation_source 'fine-focus sealed tube'
_diffrn_radiation_type MoK\a
_diffrn_radiation_wavelength 0.71073
_diffrn_reflns_av_R_equivalents 0.0407
_diffrn_reflns_av_sigmaI/netI 0.0575
_diffrn_reflns_limit_h_max 8
_diffrn_reflns_limit_h_min -9
_diffrn_reflns_limit_k_max 9
_diffrn_reflns_limit_k_min -9
_diffrn_reflns_limit_l_max 22
_diffrn_reflns_limit_l_min -22
_diffrn_reflns_number 8344
_diffrn_reflns_theta_full 26.00
_diffrn_reflns_theta_max 26.00
_diffrn_reflns_theta_min 2.32
_exptl_absorpt_coefficient_mu 1.095
_exptl_absorpt_correction_T_max 0.8984
_exptl_absorpt_correction_T_min 0.8108
_exptl_absorpt_correction_type none
_exptl_crystal_colour green
_exptl_crystal_density_diffrn 1.501
_exptl_crystal_density_method 'not measured'
_exptl_crystal_description Block
_exptl_crystal_F_000 502
_exptl_crystal_size_max 0.20
_exptl_crystal_size_mid 0.10
_exptl_crystal_size_min 0.10
_refine_diff_density_max 0.362
_refine_diff_density_min -0.294
_refine_diff_density_rms 0.061
_refine_ls_abs_structure_details 'Flack H D (1983), Acta Cryst. A39, 876-881'
_refine_ls_abs_structure_Flack 0.021(14)
_refine_ls_extinction_method none
_refine_ls_goodness_of_fit_ref 0.980
_refine_ls_hydrogen_treatment constr
_refine_ls_matrix_type full
_refine_ls_number_parameters 258
_refine_ls_number_reflns 3604
_refine_ls_number_restraints 2
_refine_ls_restrained_S_all 0.980
_refine_ls_R_factor_all 0.0445
_refine_ls_R_factor_gt 0.0360
_refine_ls_shift/su_max 0.000
_refine_ls_shift/su_mean 0.000
_refine_ls_structure_factor_coef Fsqd
_refine_ls_weighting_details 'calc w=1/[\s^2^(Fo^2^)+(0.0414P)^2^+0.0000P] where P=(Fo^2^+2Fc^2^)/3'
_refine_ls_weighting_scheme calc
_refine_ls_wR_factor_gt 0.0762
_refine_ls_wR_factor_ref 0.0801
_reflns_number_gt 3188
_reflns_number_total 3604
_reflns_threshold_expression >2sigma(I)
_cod_data_source_file c3sc22173c.txt
_cod_data_source_block chem173
_cod_depositor_comments
;
The following automatic conversions were performed:

'_symmetry_cell_setting' value 'Monoclinic' changed to 'monoclinic'
according to
/usr/data/users/saulius/automatic-downloads/retrospective/RSC/lib/dictionaries/cif_core.dic
dictionary named 'cif_core.dic' version 2.4.2 from 2011-04-26.

Automatic conversion script
Id: cif_fix_values 2281 2013-09-26 08:29:07Z andrius 
;
_cod_original_sg_symbol_H-M Pc
_cod_database_code 1514504

loop_
_symmetry_equiv_pos_as_xyz
'x, y, z'
'x, -y, z+1/2'

loop_
_atom_site_label
_atom_site_type_symbol
_atom_site_fract_x
_atom_site_fract_y
_atom_site_fract_z
_atom_site_U_iso_or_equiv
_atom_site_adp_type
_atom_site_occupancy
_atom_site_symmetry_multiplicity
_atom_site_calc_flag
_atom_site_refinement_flags
Ni1 Ni 1.00111(4) 0.21251(5) 0.25593(3) 0.01812(12) Uani 1 1 d .
Cl1 Cl 0.50379(12) 0.66138(13) 0.05367(6) 0.0311(2) Uani 1 1 d .
O1 O 1.1067(3) -0.0069(3) 0.28024(15) 0.0270(6) Uani 1 1 d .
O2 O 1.2293(4) 0.1248(4) 0.29506(16) 0.0280(7) Uani 1 1 d .
O3 O 0.5334(6) 0.5571(7) 0.1200(3) 0.1054(19) Uani 1 1 d .
O4 O 0.3976(6) 0.8031(5) 0.0677(3) 0.0614(12) Uani 1 1 d .
O5 O 0.4143(6) 0.5630(8) -0.0058(3) 0.125(2) Uani 1 1 d .
O6 O 0.6714(5) 0.7152(5) 0.0414(2) 0.0624(10) Uani 1 1 d .
N4 N 1.0072(4) 0.1937(4) 0.13292(18) 0.0234(7) Uani 1 1 d .
N1 N 0.7449(4) 0.1362(5) 0.22283(18) 0.0220(8) Uani 1 1 d .
N2 N 0.9145(4) 0.2606(4) 0.36426(17) 0.0226(7) Uani 1 1 d .
N3 N 1.0559(4) 0.4758(4) 0.26044(18) 0.0223(7) Uani 1 1 d .
N5 N 0.6699(7) 0.2570(5) 0.9045(3) 0.0583(12) Uani 1 1 d .
C12 C 0.8536(5) 0.0801(5) 0.1060(2) 0.0286(9) Uani 1 1 d .
H12A H 0.8823 -0.0405 0.1225 0.034 Uiso 1 1 calc R
H12B H 0.8245 0.0819 0.0496 0.034 Uiso 1 1 calc R
C13 C 0.6978(5) 0.1431(5) 0.1386(2) 0.0293(9) Uani 1 1 d .
H13A H 0.6679 0.2632 0.1217 0.035 Uiso 1 1 calc R
H13B H 0.5941 0.0688 0.1205 0.035 Uiso 1 1 calc R
C2 C 0.6413(5) 0.2520(5) 0.2623(2) 0.0278(9) Uani 1 1 d .
H2A H 0.5172 0.2129 0.2535 0.033 Uiso 1 1 calc R
H2B H 0.6442 0.3709 0.2418 0.033 Uiso 1 1 calc R
C3 C 0.7165(5) 0.2522(5) 0.3476(2) 0.0319(10) Uani 1 1 d .
H3A H 0.6688 0.3528 0.3715 0.038 Uiso 1 1 calc R
H3B H 0.6779 0.1459 0.3708 0.038 Uiso 1 1 calc R
C5 C 0.9763(6) 0.4355(5) 0.3874(2) 0.0306(10) Uani 1 1 d .
H5A H 1.1007 0.4306 0.4137 0.037 Uiso 1 1 calc R
H5B H 0.9056 0.4831 0.4235 0.037 Uiso 1 1 calc R
C6 C 0.9602(6) 0.5529(6) 0.3183(2) 0.0258(10) Uani 1 1 d .
H6A H 0.8344 0.5686 0.2954 0.031 Uiso 1 1 calc R
H6B H 1.0104 0.6679 0.3342 0.031 Uiso 1 1 calc R
C7 C 1.2474(5) 0.4999(6) 0.2881(2) 0.0339(10) Uani 1 1 d .
H7A H 1.3129 0.4454 0.2523 0.051 Uiso 1 1 calc R
H7B H 1.2813 0.4463 0.3384 0.051 Uiso 1 1 calc R
H7C H 1.2746 0.6238 0.2918 0.051 Uiso 1 1 calc R
C8 C 1.0044(6) 0.5775(5) 0.1885(2) 0.0292(10) Uani 1 1 d .
H8A H 1.0432 0.6988 0.1983 0.035 Uiso 1 1 calc R
H8B H 0.8744 0.5778 0.1740 0.035 Uiso 1 1 calc R
C9 C 1.0809(6) 0.5087(6) 0.1223(2) 0.0332(10) Uani 1 1 d .
H9A H 1.0777 0.6012 0.0837 0.040 Uiso 1 1 calc R
H9B H 1.2057 0.4772 0.1407 0.040 Uiso 1 1 calc R
C10 C 0.9844(6) 0.3541(5) 0.0856(2) 0.0301(9) Uani 1 1 d .
H10A H 0.8574 0.3821 0.0730 0.036 Uiso 1 1 calc R
H10B H 1.0248 0.3305 0.0371 0.036 Uiso 1 1 calc R
C4 C 0.9856(6) 0.1386(6) 0.4261(2) 0.0334(10) Uani 1 1 d .
H4A H 1.1145 0.1396 0.4342 0.050 Uiso 1 1 calc R
H4B H 0.9424 0.0217 0.4118 0.050 Uiso 1 1 calc R
H4C H 0.9469 0.1736 0.4731 0.050 Uiso 1 1 calc R
C1 C 0.7184(6) -0.0471(5) 0.2467(3) 0.0369(10) Uani 1 1 d .
H1A H 0.7647 -0.0599 0.3014 0.055 Uiso 1 1 calc R
H1B H 0.7808 -0.1263 0.2180 0.055 Uiso 1 1 calc R
H1C H 0.5925 -0.0746 0.2363 0.055 Uiso 1 1 calc R
C11 C 1.1704(5) 0.1058(6) 0.1213(2) 0.0332(10) Uani 1 1 d .
H11A H 1.1910 0.0036 0.1542 0.050 Uiso 1 1 calc R
H11B H 1.2702 0.1855 0.1340 0.050 Uiso 1 1 calc R
H11C H 1.1581 0.0702 0.0678 0.050 Uiso 1 1 calc R
C14 C 0.5426(6) 0.2139(6) 0.9219(3) 0.0331(11) Uani 1 1 d .
C15 C 0.3868(7) 0.1541(7) 0.9461(3) 0.0455(12) Uani 1 1 d .
H15A H 0.4139 0.0495 0.9771 0.068 Uiso 1 1 calc R
H15B H 0.2966 0.1275 0.9013 0.068 Uiso 1 1 calc R
H15C H 0.3430 0.2442 0.9764 0.068 Uiso 1 1 calc R

loop_
_atom_site_aniso_label
_atom_site_aniso_U_11
_atom_site_aniso_U_22
_atom_site_aniso_U_33
_atom_site_aniso_U_23
_atom_site_aniso_U_13
_atom_site_aniso_U_12
Ni1 0.0140(2) 0.0195(2) 0.0209(2) 0.0002(3) 0.00337(14) 0.0032(2)
Cl1 0.0228(5) 0.0255(5) 0.0437(6) -0.0020(5) 0.0026(4) -0.0004(4)
O1 0.0245(14) 0.0200(14) 0.0361(15) 0.0023(12) 0.0046(11) 0.0035(11)
O2 0.0177(15) 0.0271(17) 0.0382(16) 0.0038(14) 0.0027(12) 0.0046(13)
O3 0.055(3) 0.121(4) 0.146(4) 0.108(4) 0.033(3) 0.033(3)
O4 0.057(3) 0.040(2) 0.087(3) -0.002(2) 0.012(2) 0.0199(18)
O5 0.057(3) 0.150(5) 0.154(5) -0.122(4) -0.014(3) -0.009(3)
O6 0.036(2) 0.087(3) 0.067(2) 0.006(2) 0.0158(18) -0.0147(19)
N4 0.0226(18) 0.023(2) 0.0256(18) 0.0005(15) 0.0058(14) 0.0066(14)
N1 0.0145(17) 0.0252(19) 0.0253(17) 0.0016(15) 0.0012(13) 0.0015(14)
N2 0.0245(18) 0.0227(18) 0.0211(16) 0.0029(14) 0.0051(13) 0.0081(14)
N3 0.0164(16) 0.0223(16) 0.0275(16) -0.0012(14) 0.0022(14) 0.0016(12)
N5 0.062(3) 0.056(3) 0.064(3) -0.013(2) 0.028(2) -0.014(2)
C12 0.030(2) 0.031(2) 0.0238(19) -0.0045(17) 0.0039(16) 0.0019(18)
C13 0.023(2) 0.036(2) 0.027(2) -0.0031(18) 0.0008(16) -0.0050(18)
C2 0.0182(19) 0.029(2) 0.036(2) -0.0049(17) 0.0065(16) 0.0023(16)
C3 0.028(2) 0.037(3) 0.034(2) 0.0009(18) 0.0149(17) 0.0056(18)
C5 0.037(2) 0.029(2) 0.025(2) -0.0036(19) 0.0044(18) 0.008(2)
C6 0.025(2) 0.022(2) 0.030(2) -0.0077(18) 0.0015(17) 0.0056(18)
C7 0.024(2) 0.029(2) 0.048(3) -0.003(2) 0.0040(18) -0.0019(18)
C8 0.030(2) 0.022(2) 0.034(2) 0.000(2) 0.0035(18) -0.0010(19)
C9 0.031(2) 0.035(3) 0.035(2) 0.009(2) 0.0091(18) -0.002(2)
C10 0.036(2) 0.033(2) 0.023(2) 0.0082(18) 0.0083(17) 0.003(2)
C4 0.041(3) 0.035(2) 0.026(2) 0.0052(19) 0.0087(18) 0.009(2)
C1 0.035(2) 0.029(2) 0.046(3) 0.000(2) 0.0053(19) -0.0054(19)
C11 0.028(2) 0.041(3) 0.034(2) -0.0024(19) 0.0145(18) 0.0098(19)
C14 0.035(3) 0.031(2) 0.034(2) -0.006(2) 0.010(2) -0.002(2)
C15 0.045(3) 0.052(3) 0.041(3) 0.008(2) 0.009(2) -0.017(2)

loop_
_atom_type_symbol
_atom_type_description
_atom_type_scat_dispersion_real
_atom_type_scat_dispersion_imag
_atom_type_scat_source
C C 0.0033 0.0016 'International Tables Vol C Tables 4.2.6.8 and 6.1.1.4'
H H 0.0000 0.0000 'International Tables Vol C Tables 4.2.6.8 and 6.1.1.4'
N N 0.0061 0.0033 'International Tables Vol C Tables 4.2.6.8 and 6.1.1.4'
O O 0.0106 0.0060 'International Tables Vol C Tables 4.2.6.8 and 6.1.1.4'
Cl Cl 0.1484 0.1585 'International Tables Vol C Tables 4.2.6.8 and 6.1.1.4'
Ni Ni 0.3393 1.1124 'International Tables Vol C Tables 4.2.6.8 and 6.1.1.4'

loop_
_geom_angle_atom_site_label_1
_geom_angle_atom_site_label_2
_geom_angle_atom_site_label_3
_geom_angle
O1 Ni1 O2 42.73(12)
O1 Ni1 N1 99.26(13)
O2 Ni1 N1 141.94(11)
O1 Ni1 N3 142.25(12)
O2 Ni1 N3 99.58(12)
N1 Ni1 N3 118.25(13)
O1 Ni1 N2 97.96(11)
O2 Ni1 N2 98.67(12)
N1 Ni1 N2 82.32(13)
N3 Ni1 N2 83.86(12)
O1 Ni1 N4 94.65(11)
O2 Ni1 N4 98.79(12)
N1 Ni1 N4 83.79(13)
N3 Ni1 N4 93.51(12)
N2 Ni1 N4 162.54(11)
O5 Cl1 O6 112.6(3)
O5 Cl1 O3 108.1(4)
O6 Cl1 O3 106.6(2)
O5 Cl1 O4 109.7(3)
O6 Cl1 O4 112.1(3)
O3 Cl1 O4 107.5(3)
O2 O1 Ni1 68.69(16)
O1 O2 Ni1 68.58(16)
C11 N4 C12 109.6(3)
C11 N4 C10 108.4(3)
C12 N4 C10 107.7(3)
C11 N4 Ni1 110.2(2)
C12 N4 Ni1 101.4(2)
C10 N4 Ni1 119.1(2)
C2 N1 C13 114.3(3)
C2 N1 C1 108.9(3)
C13 N1 C1 107.5(3)
C2 N1 Ni1 105.7(2)
C13 N1 Ni1 109.0(2)
C1 N1 Ni1 111.4(3)
C5 N2 C4 108.8(3)
C5 N2 C3 111.2(3)
C4 N2 C3 110.1(3)
C5 N2 Ni1 105.5(2)
C4 N2 Ni1 114.7(2)
C3 N2 Ni1 106.5(2)
C7 N3 C8 108.1(3)
C7 N3 C6 108.1(3)
C8 N3 C6 107.2(3)
C7 N3 Ni1 108.7(2)
C8 N3 Ni1 117.5(2)
C6 N3 Ni1 107.0(2)
N4 C12 C13 109.4(3)
N4 C12 H12A 109.8
C13 C12 H12A 109.8
N4 C12 H12B 109.8
C13 C12 H12B 109.8
H12A C12 H12B 108.2
N1 C13 C12 108.4(3)
N1 C13 H13A 110.0
C12 C13 H13A 110.0
N1 C13 H13B 110.0
C12 C13 H13B 110.0
H13A C13 H13B 108.4
N1 C2 C3 109.8(3)
N1 C2 H2A 109.7
C3 C2 H2A 109.7
N1 C2 H2B 109.7
C3 C2 H2B 109.7
H2A C2 H2B 108.2
N2 C3 C2 112.4(3)
N2 C3 H3A 109.1
C2 C3 H3A 109.1
N2 C3 H3B 109.1
C2 C3 H3B 109.1
H3A C3 H3B 107.8
N2 C5 C6 110.4(3)
N2 C5 H5A 109.6
C6 C5 H5A 109.6
N2 C5 H5B 109.6
C6 C5 H5B 109.6
H5A C5 H5B 108.1
N3 C6 C5 110.2(3)
N3 C6 H6A 109.6
C5 C6 H6A 109.6
N3 C6 H6B 109.6
C5 C6 H6B 109.6
H6A C6 H6B 108.1
N3 C7 H7A 109.5
N3 C7 H7B 109.5
H7A C7 H7B 109.5
N3 C7 H7C 109.5
H7A C7 H7C 109.5
H7B C7 H7C 109.5
N3 C8 C9 113.9(3)
N3 C8 H8A 108.8
C9 C8 H8A 108.8
N3 C8 H8B 108.8
C9 C8 H8B 108.8
H8A C8 H8B 107.7
C10 C9 C8 112.9(3)
C10 C9 H9A 109.0
C8 C9 H9A 109.0
C10 C9 H9B 109.0
C8 C9 H9B 109.0
H9A C9 H9B 107.8
N4 C10 C9 114.7(3)
N4 C10 H10A 108.6
C9 C10 H10A 108.6
N4 C10 H10B 108.6
C9 C10 H10B 108.6
H10A C10 H10B 107.6
N2 C4 H4A 109.5
N2 C4 H4B 109.5
H4A C4 H4B 109.5
N2 C4 H4C 109.5
H4A C4 H4C 109.5
H4B C4 H4C 109.5
N1 C1 H1A 109.5
N1 C1 H1B 109.5
H1A C1 H1B 109.5
N1 C1 H1C 109.5
H1A C1 H1C 109.5
H1B C1 H1C 109.5
N4 C11 H11A 109.5
N4 C11 H11B 109.5
H11A C11 H11B 109.5
N4 C11 H11C 109.5
H11A C11 H11C 109.5
H11B C11 H11C 109.5
N5 C14 C15 177.4(6)
C14 C15 H15A 109.5
C14 C15 H15B 109.5
H15A C15 H15B 109.5
C14 C15 H15C 109.5
H15A C15 H15C 109.5
H15B C15 H15C 109.5

loop_
_geom_bond_atom_site_label_1
_geom_bond_atom_site_label_2
_geom_bond_distance
Ni1 O1 1.897(3)
Ni1 O2 1.898(3)
Ni1 N1 2.046(3)
Ni1 N3 2.076(3)
Ni1 N2 2.192(3)
Ni1 N4 2.210(3)
Cl1 O5 1.382(4)
Cl1 O6 1.416(4)
Cl1 O3 1.416(4)
Cl1 O4 1.418(4)
O1 O2 1.383(4)
N4 C11 1.481(5)
N4 C12 1.483(5)
N4 C10 1.492(5)
N1 C2 1.466(5)
N1 C13 1.482(5)
N1 C1 1.504(5)
N2 C5 1.467(5)
N2 C4 1.478(5)
N2 C3 1.506(5)
N3 C7 1.483(5)
N3 C8 1.496(5)
N3 C6 1.501(5)
N5 C14 1.135(7)
C12 C13 1.512(5)
C12 H12A 0.9900
C12 H12B 0.9900
C13 H13A 0.9900
C13 H13B 0.9900
C2 C3 1.527(5)
C2 H2A 0.9900
C2 H2B 0.9900
C3 H3A 0.9900
C3 H3B 0.9900
C5 C6 1.516(6)
C5 H5A 0.9900
C5 H5B 0.9900
C6 H6A 0.9900
C6 H6B 0.9900
C7 H7A 0.9800
C7 H7B 0.9800
C7 H7C 0.9800
C8 C9 1.512(6)
C8 H8A 0.9900
C8 H8B 0.9900
C9 C10 1.494(6)
C9 H9A 0.9900
C9 H9B 0.9900
C10 H10A 0.9900
C10 H10B 0.9900
C4 H4A 0.9800
C4 H4B 0.9800
C4 H4C 0.9800
C1 H1A 0.9800
C1 H1B 0.9800
C1 H1C 0.9800
C11 H11A 0.9800
C11 H11B 0.9800
C11 H11C 0.9800
C14 C15 1.430(7)
C15 H15A 0.9800
C15 H15B 0.9800
C15 H15C 0.9800
